data_4121961
loop_
_publ_author_name
'Graham, Alexander J.'
'Banu, Ana-Maria'
'D\"uren, Tina'
'Greenaway, Alex'
'McKellar, Scott C.'
'Mowat, John P. S.'
'Ward, Kenneth'
'Wright, Paul A.'
'Moggach, Stephen A.'

_publ_section_title
;
 Stabilization of Scandium Terephthalate MOFs against Reversible
 Amorphization and Structural Phase Transition by Guest Uptake at Extreme
 Pressure.
;
_journal_issue 24
_journal_name_full 'Journal of the American Chemical Society'
_journal_page_first 8606
_journal_page_last 8613
_journal_paper_doi 10.1021/ja411934f
_journal_volume 136
_journal_year 2014
_chemical_formula_moiety 'C24 H6 N3 O18 Sc2'
_chemical_formula_sum 'C24 H6 N3 O18 Sc2'
_chemical_formula_weight 714.23
_space_group_IT_number 15
_symmetry_cell_setting monoclinic
_symmetry_space_group_name_Hall '-C 2yc'
_symmetry_space_group_name_H-M 'C 1 2/c 1'
_atom_sites_solution_hydrogens difmap
_atom_sites_solution_primary other
_audit_creation_date 13-04-24
_audit_creation_method CRYSTALS_ver_14.40
_cell_angle_alpha 90
_cell_angle_beta 110.482(2)
_cell_angle_gamma 90
_cell_formula_units_Z 4
_cell_length_a 8.6786(3)
_cell_length_b 34.4286(13)
_cell_length_c 11.0628(4)
_cell_measurement_reflns_used 3483
_cell_measurement_temperature 293
_cell_measurement_theta_max 23
_cell_measurement_theta_min 2
_cell_volume 3096.5(2)
_computing_cell_refinement 'Apex2 (Bruker AXS, 2006)'
_computing_data_collection 'Apex2 (Bruker AXS, 2006)'
_computing_data_reduction 'Apex2 (Bruker AXS, 2006)'
_computing_molecular_graphics 'CAMERON (Watkin et al., 1996)'
_computing_publication_material 'CRYSTALS (Betteridge et al., 2003)'
_computing_structure_refinement 'CRYSTALS (Betteridge et al., 2003)'
_computing_structure_solution 'USER DEFINED STRUCTURE SOLUTION'
_diffrn_ambient_temperature 293
_diffrn_measured_fraction_theta_full 1.000
_diffrn_measured_fraction_theta_max 1.000
_diffrn_measurement_device Area
_diffrn_measurement_device_type 'Bruker Kappa Apex2'
_diffrn_measurement_method \w
_diffrn_radiation_monochromator graphite
_diffrn_radiation_type 'Mo K\a'
_diffrn_radiation_wavelength 0.71073
_diffrn_reflns_av_R_equivalents 0.106
_diffrn_reflns_limit_h_max 10
_diffrn_reflns_limit_h_min -10
_diffrn_reflns_limit_k_max 42
_diffrn_reflns_limit_k_min 0
_diffrn_reflns_limit_l_max 13
_diffrn_reflns_limit_l_min 0
_diffrn_reflns_number 27183
_diffrn_reflns_theta_full 26.383
_diffrn_reflns_theta_max 26.383
_diffrn_reflns_theta_min 1.183
_diffrn_standards_number 0
_exptl_absorpt_coefficient_mu 0.522
_exptl_absorpt_correction_T_max 0.95
_exptl_absorpt_correction_T_min 0.77
_exptl_absorpt_correction_type multi-scan
_exptl_absorpt_process_details 'SADABS (Siemens, 1996)'
_exptl_crystal_colour colourless
_exptl_crystal_density_diffrn 1.532
_exptl_crystal_density_method 'not measured'
_exptl_crystal_description block
_exptl_crystal_F_000 1428
_exptl_crystal_size_max 0.200
_exptl_crystal_size_mid 0.200
_exptl_crystal_size_min 0.100
_refine_diff_density_max 0.77
_refine_diff_density_min -0.85
_refine_ls_extinction_method None
_refine_ls_goodness_of_fit_ref 1.1311
_refine_ls_hydrogen_treatment constr
_refine_ls_matrix_type full
_refine_ls_number_parameters 255
_refine_ls_number_reflns 2041
_refine_ls_number_restraints 74
_refine_ls_R_factor_all 0.1263
_refine_ls_R_factor_gt 0.0806
_refine_ls_shift/su_max 0.0030801
_refine_ls_shift/su_mean 0.0002047
_refine_ls_structure_factor_coef F
_refine_ls_weighting_details
;
 Method, part 1, Chebychev polynomial, (Watkin, 1994, Prince, 1982) 
 [weight] = 1.0/[A~0~*T~0~(x)+A~1~*T~1~(x) ... +A~n-1~]*T~n-1~(x)] 
 where A~i~ are the Chebychev coefficients listed below and x= Fcalc/Fmax 
 Method = Robust Weighting (Prince, 1982) 
 W = [weight] * [1-(deltaF/6*sigmaF)^2^]^2^ 
 A~i~ are: 
 1.12 1.21 0.769 
;
_refine_ls_weighting_scheme calc
_refine_ls_wR_factor_all 0.0763
_refine_ls_wR_factor_gt 0.0679
_refine_ls_wR_factor_ref 0.0679
_reflns_limit_h_max 10
_reflns_limit_h_min -10
_reflns_limit_k_max 42
_reflns_limit_k_min 0
_reflns_limit_l_max 13
_reflns_limit_l_min 0
_reflns_number_gt 2041
_reflns_number_total 3178
_reflns_threshold_expression I>2.0\s(I)
_oxford_diffrn_Wilson_B_factor 2.03
_oxford_diffrn_Wilson_scale 387.93
_oxford_refine_ls_r_factor_ref 0.0806
_oxford_refine_ls_scale 0.0937(4)
_oxford_reflns_number_all 3178
_oxford_reflns_threshold_expression_ref I>2.0\s(I)
_oxford_structure_analysis_title 'Sc2NO2BDC3 in C2/c'
_cod_data_source_file ScBDCN_ambient.cif
_cod_data_source_block Sc2NO2BDC3_@_ambient_pressure
_cod_depositor_comments
;
The following automatic conversions were performed:

'_atom_sites_solution_primary' value 'Other' changed to 'other'
according to
/usr/data/users/saulius/crontab/automatic-downloads/rss-feeds/ACS/lib/dictionaries/cif_core.dic
dictionary named 'cif_core.dic' version 2.4.2 from 2011-04-26.

Automatic conversion script
Id: cif_fix_values 2281 2013-09-26 08:29:07Z andrius 

 Adding full bibliography for 4121943--4121962.cif.
;
_cod_original_sg_symbol_Hall '-C 2yc '
_cod_original_sg_symbol_H-M 'C 1 2/c 1 '
_cod_database_code 4121961

loop_
_symmetry_equiv_pos_as_xyz
x,y,z
-x,-y,-z
x+1/2,y+1/2,z
-x+1/2,-y+1/2,-z
-x,y,-z+1/2
x,-y,z+1/2
-x+1/2,y+1/2,-z+1/2
x+1/2,-y+1/2,z+1/2

loop_
_atom_site_label
_atom_site_type_symbol
_atom_site_fract_x
_atom_site_fract_y
_atom_site_fract_z
_atom_site_U_iso_or_equiv
_atom_site_occupancy
_atom_site_adp_type
_atom_site_refinement_flags_posn
_atom_site_refinement_flags_adp
Sc1 Sc 0.0000 0.63353(3) 0.2500 0.0260 1.0000 Uani S T
Sc2 Sc 0.5000 0.61288(3) 0.2500 0.0261 1.0000 Uani S T
O1 O 0.3386(5) 0.65594(13) 0.1568(6) 0.0786 1.0000 Uani . .
O2 O 0.1067(4) 0.67688(10) 0.1747(4) 0.0476 1.0000 Uani . .
O3 O 0.4272(4) 0.61364(14) 0.4080(3) 0.0611 1.0000 Uani . .
O4 O 0.1944(4) 0.63286(12) 0.4264(3) 0.0490 1.0000 Uani . .
O5 O 0.3325(4) 0.56879(10) 0.1576(4) 0.0475 1.0000 Uani . .
O6 O 0.1055(4) 0.59051(11) 0.1788(4) 0.0574 1.0000 Uani . .
O41 O -0.139(3) 0.7220(12) -0.004(3) 0.3455 0.5000 Uani D U
O42 O -0.040(4) 0.7621(8) 0.153(4) 0.3144 0.5000 Uani D U
O81 O 0.0894(19) 0.6641(7) 0.6488(17) 0.1750 0.5000 Uani . U
O82 O 0.0662(15) 0.5997(7) 0.6189(13) 0.1525 0.5000 Uani . U
O121 O 0.346(2) 0.5340(8) -0.071(2) 0.2055 0.5000 Uani . U
O122 O 0.4240(17) 0.4876(8) 0.059(3) 0.2472 0.5000 Uani . U
N4 N -0.019(3) 0.7413(7) 0.075(3) 0.2053 0.5000 Uani D U
N8 N 0.1474(13) 0.6277(6) 0.6532(9) 0.1003 0.5000 Uani . U
N11 N 0.3204(18) 0.5093(5) 0.000(2) 0.1306 0.5000 Uani . U
C1 C 0.2291(5) 0.68100(15) 0.1384(5) 0.0444 1.0000 Uani . .
C2 C 0.2378(7) 0.71642(16) 0.0680(6) 0.0553 1.0000 Uani . .
C3 C 0.3654(11) 0.7212(2) 0.0245(12) 0.1115 1.0000 Uani . .
C4 C 0.1258(13) 0.7455(2) 0.0424(13) 0.1286 1.0000 Uani . U
C5 C 0.3412(5) 0.62364(16) 0.4718(4) 0.0435 1.0000 Uani . .
C6 C 0.4230(5) 0.62339(17) 0.6166(4) 0.0450 1.0000 Uani . .
C7 C 0.5916(6) 0.6236(2) 0.6704(5) 0.0601 1.0000 Uani . .
C8 C 0.3309(6) 0.6242(2) 0.6968(5) 0.0589 1.0000 Uani . U
C9 C 0.1839(5) 0.56642(13) 0.1386(5) 0.0400 1.0000 Uani . .
C10 C 0.0913(5) 0.53150(14) 0.0680(5) 0.0475 1.0000 Uani . .
C11 C 0.1626(7) 0.50443(19) 0.0123(8) 0.0742 1.0000 Uani . U
C12 C -0.0725(6) 0.52708(18) 0.0518(8) 0.0748 1.0000 Uani . .
H31 H 0.4448 0.7019 0.0411 0.1127 1.0000 Uiso R .
H71 H 0.6546 0.6228 0.6173 0.0646 1.0000 Uiso R .
H121 H -0.1239 0.5470 0.0795 0.0922 1.0000 Uiso R .

loop_
_atom_site_aniso_label
_atom_site_aniso_U_11
_atom_site_aniso_U_22
_atom_site_aniso_U_33
_atom_site_aniso_U_23
_atom_site_aniso_U_13
_atom_site_aniso_U_12
Sc1 0.0214(5) 0.0280(7) 0.0292(6) 0.0000 0.0095(4) 0.0000
Sc2 0.0211(5) 0.0235(6) 0.0337(7) 0.0000 0.0095(4) 0.0000
O1 0.047(2) 0.057(2) 0.145(5) 0.060(3) 0.050(3) 0.0306(19)
O2 0.0438(18) 0.0406(18) 0.066(2) 0.0137(15) 0.0284(17) -0.0001(14)
O3 0.0395(18) 0.111(3) 0.0317(18) -0.0020(18) 0.0111(14) 0.0114(19)
O4 0.0281(14) 0.080(3) 0.0357(16) -0.0027(17) 0.0067(12) 0.0051(16)
O5 0.0236(15) 0.0409(19) 0.078(3) -0.0269(17) 0.0179(15) -0.0091(13)
O6 0.0346(19) 0.053(2) 0.086(3) -0.025(2) 0.0229(19) -0.0023(16)
O41 0.125(16) 0.40(4) 0.52(5) 0.14(3) 0.13(3) -0.010(18)
O42 0.39(3) 0.20(2) 0.57(4) 0.12(2) 0.44(3) 0.093(19)
O81 0.091(8) 0.294(15) 0.121(11) -0.041(13) 0.014(7) 0.094(9)
O82 0.057(6) 0.290(15) 0.087(9) 0.024(10) -0.005(6) -0.066(8)
O121 0.149(12) 0.30(2) 0.214(19) -0.104(13) 0.127(12) -0.140(12)
O122 0.053(7) 0.22(2) 0.45(4) -0.093(16) 0.065(15) 0.017(9)
N4 0.149(13) 0.162(17) 0.40(3) 0.121(17) 0.215(18) 0.058(12)
N8 0.037(3) 0.221(11) 0.038(5) -0.011(8) 0.007(4) 0.002(4)
N11 0.066(6) 0.116(10) 0.243(16) -0.109(10) 0.097(9) -0.031(6)
C1 0.027(2) 0.043(3) 0.065(3) 0.023(2) 0.018(2) 0.0053(19)
C2 0.043(3) 0.048(3) 0.086(4) 0.033(3) 0.037(3) 0.016(2)
C3 0.097(6) 0.072(5) 0.217(10) 0.080(6) 0.119(7) 0.046(4)
C4 0.121(6) 0.080(5) 0.251(13) 0.104(7) 0.149(8) 0.056(5)
C5 0.035(2) 0.067(3) 0.029(2) 0.004(2) 0.0120(16) 0.003(2)
C6 0.037(2) 0.066(3) 0.027(2) 0.002(2) 0.0059(16) 0.007(2)
C7 0.033(2) 0.116(5) 0.032(2) 0.001(3) 0.0114(17) 0.008(3)
C8 0.035(2) 0.107(5) 0.034(2) -0.004(3) 0.0113(17) -0.004(3)
C9 0.024(2) 0.031(2) 0.067(3) -0.011(2) 0.018(2) -0.0010(16)
C10 0.031(2) 0.039(3) 0.074(3) -0.030(2) 0.021(2) -0.0074(18)
C11 0.039(3) 0.056(4) 0.134(6) -0.048(4) 0.038(3) -0.019(2)
C12 0.034(3) 0.063(4) 0.130(6) -0.056(4) 0.032(3) -0.009(2)

loop_
_atom_type_symbol
_atom_type_scat_dispersion_real
_atom_type_scat_dispersion_imag
_atom_type_scat_Cromer_Mann_a1
_atom_type_scat_Cromer_Mann_b1
_atom_type_scat_Cromer_Mann_a2
_atom_type_scat_Cromer_Mann_b2
_atom_type_scat_Cromer_Mann_a3
_atom_type_scat_Cromer_Mann_b3
_atom_type_scat_Cromer_Mann_a4
_atom_type_scat_Cromer_Mann_b4
_atom_type_scat_Cromer_Mann_c
_atom_type_scat_source
C 0.0033 0.0016 2.3100 20.8439 1.0200 10.2075 1.5886 0.5687 0.8650 51.6512 0.2156 'International Tables Vol C 4.2.6.8 and 6.1.1.4'
H 0.0000 0.0000 0.4930 10.5109 0.3229 26.1257 0.1402 3.1424 0.0408 57.7998 0.0030 'International Tables Vol C 4.2.6.8 and 6.1.1.4'
N 0.0061 0.0033 12.2126 0.0057 3.1322 9.8933 2.0125 28.9975 1.1663 0.5826 -11.5290 'International Tables Vol C 4.2.6.8 and 6.1.1.4'
O 0.0106 0.0060 3.0485 13.2771 2.2868 5.7011 1.5463 0.3239 0.8670 32.9089 0.2508 'International Tables Vol C 4.2.6.8 and 6.1.1.4'
Sc 0.2519 0.3716 9.1890 9.0213 7.3679 0.5729 1.6409 136.1080 1.4680 51.3531 1.3329 'International Tables Vol C 4.2.6.8 and 6.1.1.4'

loop_
_geom_angle_atom_site_label_1
_geom_angle_site_symmetry_1
_geom_angle_atom_site_label_2
_geom_angle_atom_site_label_3
_geom_angle_site_symmetry_3
_geom_angle
_geom_angle_publ_flag
O4 5_555 Sc1 O2 5_555 93.16(15) yes
O4 5_555 Sc1 O6 5_555 91.60(15) yes
O2 5_555 Sc1 O6 5_555 92.49(15) yes
O4 5_555 Sc1 O2 . 87.76(15) yes
O2 5_555 Sc1 O2 . 88.2(2) yes
O6 5_555 Sc1 O2 . 179.09(17) yes
O4 5_555 Sc1 O4 . 178.7(2) yes
O2 5_555 Sc1 O4 . 87.76(15) yes
O6 5_555 Sc1 O4 . 87.47(16) yes
O2 . Sc1 O4 . 93.16(15) yes
O4 5_555 Sc1 O6 . 87.47(16) yes
O2 5_555 Sc1 O6 . 179.09(17) yes
O6 5_555 Sc1 O6 . 86.8(2) yes
O2 . Sc1 O6 . 92.49(15) yes
O4 . Sc1 O6 . 91.60(15) yes
O5 5_655 Sc2 O3 5_655 93.26(16) yes
O5 5_655 Sc2 O1 5_655 92.47(18) yes
O3 5_655 Sc2 O1 5_655 93.39(18) yes
O5 5_655 Sc2 O1 . 178.80(16) yes
O3 5_655 Sc2 O1 . 85.55(19) yes
O1 5_655 Sc2 O1 . 87.5(3) yes
O5 5_655 Sc2 O3 . 87.80(15) yes
O3 5_655 Sc2 O3 . 178.5(3) yes
O1 5_655 Sc2 O3 . 85.55(19) yes
O1 . Sc2 O3 . 93.39(18) yes
O5 5_655 Sc2 O5 . 87.6(2) yes
O3 5_655 Sc2 O5 . 87.80(15) yes
O1 5_655 Sc2 O5 . 178.80(16) yes
O1 . Sc2 O5 . 92.47(18) yes
O3 . Sc2 O5 . 93.26(16) yes
Sc2 . O1 C1 . 158.4(4) yes
Sc1 . O2 C1 . 138.4(3) yes
Sc2 . O3 C5 . 155.7(4) yes
Sc1 . O4 C5 . 139.8(3) yes
Sc2 . O5 C9 . 129.3(3) yes
Sc1 . O6 C9 . 173.8(3) yes
O41 . N4 O42 . 121.1(9) yes
O41 . N4 C4 . 117(2) yes
O42 . N4 C4 . 120(2) yes
O81 . N8 O82 . 125.2(15) yes
O81 . N8 C8 . 115.4(15) yes
O82 . N8 C8 . 119.2(17) yes
O121 . N11 O122 . 121.5(18) yes
O121 . N11 C11 . 122(2) yes
O122 . N11 C11 . 116(2) yes
O2 . C1 O1 . 123.1(4) yes
O2 . C1 C2 . 117.8(4) yes
O1 . C1 C2 . 119.0(4) yes
C1 . C2 C3 . 119.2(5) yes
C1 . C2 C4 . 124.1(4) yes
C3 . C2 C4 . 116.7(5) yes
C4 4_565 C3 C2 . 119.6(6) yes
C4 4_565 C3 H31 . 121.6 no
C2 . C3 H31 . 118.8 no
N4 . C4 C3 4_565 115.9(10) yes
N4 . C4 C2 . 120.2(10) yes
C3 4_565 C4 C2 . 123.7(6) yes
O3 . C5 O4 . 125.4(4) yes
O3 . C5 C6 . 116.7(4) yes
O4 . C5 C6 . 117.9(4) yes
C5 . C6 C7 . 119.7(4) yes
C5 . C6 C8 . 121.1(4) yes
C7 . C6 C8 . 119.2(4) yes
C8 5_656 C7 C6 . 120.5(4) yes
C8 5_656 C7 H71 . 119.7 no
C6 . C7 H71 . 119.8 no
N8 . C8 C6 . 125.5(6) yes
N8 . C8 C7 5_656 114.1(5) yes
C6 . C8 C7 5_656 120.3(5) yes
O6 . C9 O5 . 124.2(4) yes
O6 . C9 C10 . 117.2(4) yes
O5 . C9 C10 . 118.5(4) yes
C9 . C10 C11 . 122.1(4) yes
C9 . C10 C12 . 119.7(4) yes
C11 . C10 C12 . 118.1(5) yes
N11 . C11 C12 2_565 115.5(6) yes
N11 . C11 C10 . 123.9(7) yes
C12 2_565 C11 C10 . 120.0(5) yes
C11 2_565 C12 C10 . 121.8(5) yes
C11 2_565 C12 H121 . 120.1 no
C10 . C12 H121 . 117.9 no

loop_
_geom_bond_atom_site_label_1
_geom_bond_atom_site_label_2
_geom_bond_site_symmetry_2
_geom_bond_distance
_geom_bond_publ_flag
Sc1 O4 5_555 2.086(3) yes
Sc1 O2 5_555 2.078(3) yes
Sc1 O6 5_555 2.039(3) yes
Sc1 O2 . 2.078(3) yes
Sc1 O4 . 2.086(3) yes
Sc1 O6 . 2.039(3) yes
Sc2 O5 5_655 2.103(3) yes
Sc2 O3 5_655 2.056(3) yes
Sc2 O1 5_655 2.052(4) yes
Sc2 O1 . 2.052(4) yes
Sc2 O3 . 2.056(3) yes
Sc2 O5 . 2.103(3) yes
O1 C1 . 1.247(6) yes
O2 C1 . 1.268(6) yes
O3 C5 . 1.242(6) yes
O4 C5 . 1.236(5) yes
O5 C9 . 1.235(5) yes
O6 C9 . 1.249(5) yes
O41 N4 . 1.286(10) yes
O42 N4 . 1.18(3) yes
O81 N8 . 1.34(3) yes
O82 N8 . 1.18(2) yes
O121 N11 . 1.23(3) yes
O122 N11 . 1.18(3) yes
N4 C4 . 1.430(15) yes
N8 C8 . 1.499(11) yes
N11 C11 . 1.433(13) yes
C1 C2 . 1.463(7) yes
C2 C3 . 1.363(7) yes
C2 C4 . 1.355(9) yes
C3 C4 4_565 1.381(9) yes
C3 H31 . 0.929 no
C5 C6 . 1.508(6) yes
C6 C7 . 1.374(7) yes
C6 C8 . 1.386(7) yes
C7 C8 5_656 1.386(7) yes
C7 H71 . 0.933 no
C9 C10 . 1.504(6) yes
C10 C11 . 1.377(7) yes
C10 C12 . 1.377(7) yes
C11 C12 2_565 1.379(8) yes
C12 H121 . 0.928 no

loop_
_oxford_twin_element_scale_factors
0.608
0.392
